data_7050967
loop_
_publ_author_name
'Bertolasi, Valerio'
'Pretto, Loretta'
'Gilli, Paola'
'Ferretti, Valeria'
'Gilli, Gastone'

_publ_section_title
;
 Hydrogen-bonded supramolecular structures in co-crystals of ??- or
 ??-diketone enols with 2,6-diaminopyridine or 2,4-diaminopyrimidine
;
_journal_issue 11
_journal_name_full 'New Journal of Chemistry'
_journal_page_first 1559
_journal_paper_doi 10.1039/b205705k
_journal_volume 26
_journal_year 2002
_chemical_formula_moiety '(C5 H5 O2)-, (C5 N3 H8)+, H2 O'
_chemical_formula_sum 'C10 H15 N3 O3'
_chemical_formula_weight 225.25
_chemical_name_systematic
; 
1,3-cyclopentanedionate, 2,6-diaminopyridinium, hydrate 
;
_space_group_IT_number 14
_symmetry_cell_setting monoclinic
_symmetry_space_group_name_Hall '-P 2ybc'
_symmetry_space_group_name_H-M 'P 1 21/c 1'
_atom_sites_solution_hydrogens difmap
_atom_sites_solution_primary direct
_atom_sites_solution_secondary difmap
_audit_creation_method SHELXL-97
_cell_angle_alpha 90.00
_cell_angle_beta 94.56(1)
_cell_angle_gamma 90.00
_cell_formula_units_Z 4
_cell_length_a 7.394(2)
_cell_length_b 19.603(2)
_cell_length_c 8.107(1)
_cell_measurement_reflns_used 25
_cell_measurement_temperature 296
_cell_measurement_theta_max 12
_cell_measurement_theta_min 9
_cell_volume 1171.3(4)
_computing_cell_refinement 'CAD4 Enraf-Nonius, 1984'
_computing_data_collection 'CAD4 Enraf-Nonius, 1984'
_computing_data_reduction 'MolEN (Fair, Enraf-Nonius, 1990)'
_computing_molecular_graphics 'ORTEPII (Johnson, 1976)'
_computing_publication_material
;
SHELXL-97 (Sheldrick, 1997), PARST (Nardelli, 1983, 1995)
;
_computing_structure_refinement 'SHELXL-97 (Sheldrick, 1997)'
_computing_structure_solution 'SIR92 (Altomare et al.,1994) '
_diffrn_ambient_temperature 296
_diffrn_measured_fraction_theta_full 0.999
_diffrn_measured_fraction_theta_max 0.999
_diffrn_measurement_device_type 'Enraf-Nonius CAD-4'
_diffrn_measurement_method \w/2\q
_diffrn_radiation_monochromator graphite
_diffrn_radiation_source 'fine-focus sealed tube'
_diffrn_radiation_type MoK\a
_diffrn_radiation_wavelength 0.71073
_diffrn_reflns_av_R_equivalents 0.025
_diffrn_reflns_av_sigmaI/netI 0.0397
_diffrn_reflns_limit_h_max 10
_diffrn_reflns_limit_h_min 0
_diffrn_reflns_limit_k_max 27
_diffrn_reflns_limit_k_min 0
_diffrn_reflns_limit_l_max 11
_diffrn_reflns_limit_l_min -11
_diffrn_reflns_number 3631
_diffrn_reflns_theta_full 29.97
_diffrn_reflns_theta_max 29.97
_diffrn_reflns_theta_min 2.08
_diffrn_standards_decay_% 0
_diffrn_standards_interval_time 120
_diffrn_standards_number 3
_exptl_absorpt_coefficient_mu 0.096
_exptl_absorpt_correction_type none
_exptl_crystal_colour yellow
_exptl_crystal_density_diffrn 1.277
_exptl_crystal_density_method 'not measured'
_exptl_crystal_description plate
_exptl_crystal_F_000 480
_exptl_crystal_size_max 0.55
_exptl_crystal_size_mid 0.31
_exptl_crystal_size_min 0.12
_refine_diff_density_max 0.184
_refine_diff_density_min -0.249
_refine_diff_density_rms 0.048
_refine_ls_extinction_method none
_refine_ls_goodness_of_fit_ref 1.030
_refine_ls_hydrogen_treatment refall
_refine_ls_matrix_type full
_refine_ls_number_parameters 205
_refine_ls_number_reflns 3413
_refine_ls_number_restraints 0
_refine_ls_restrained_S_all 1.030
_refine_ls_R_factor_all 0.0949
_refine_ls_R_factor_gt 0.0481
_refine_ls_shift/su_max 0.001
_refine_ls_shift/su_mean 0.000
_refine_ls_structure_factor_coef Fsqd
_refine_ls_weighting_details 'calc w=1/[\s^2^(Fo^2^)+(0.0710P)^2^+0.0000P] where P=(Fo^2^+2Fc^2^)/3'
_refine_ls_weighting_scheme calc
_refine_ls_wR_factor_gt 0.1197
_refine_ls_wR_factor_ref 0.1350
_reflns_number_gt 2013
_reflns_number_total 3413
_reflns_threshold_expression I>2sigma(I)
_cod_data_source_file b205705k.txt
_cod_data_source_block (1)
_cod_original_sg_symbol_H-M 'P 21/c'
_cod_database_code 7050967

loop_
_symmetry_equiv_pos_as_xyz
'x, y, z'
'-x, y+1/2, -z+1/2'
'-x, -y, -z'
'x, -y-1/2, z-1/2'

loop_
_atom_site_label
_atom_site_type_symbol
_atom_site_fract_x
_atom_site_fract_y
_atom_site_fract_z
_atom_site_U_iso_or_equiv
_atom_site_adp_type
_atom_site_occupancy
_atom_site_symmetry_multiplicity
_atom_site_calc_flag
_atom_site_refinement_flags
_atom_site_disorder_assembly
_atom_site_disorder_group
O1 O 0.88015(15) 0.11221(5) 0.73551(13) 0.0600(3) Uani 1 1 d . . .
O2 O 0.74121(16) 0.00156(5) 0.22875(13) 0.0636(3) Uani 1 1 d . . .
C1 C 0.82575(17) 0.06853(6) 0.62729(17) 0.0449(3) Uani 1 1 d . . .
C2 C 0.81584(19) 0.07522(7) 0.45774(18) 0.0466(3) Uani 1 1 d . . .
C3 C 0.75914(17) 0.01434(7) 0.38043(17) 0.0454(3) Uani 1 1 d . . .
C4 C 0.72039(19) -0.03778(7) 0.51026(18) 0.0466(3) Uani 1 1 d . . .
C5 C 0.7635(2) -0.00173(7) 0.67429(19) 0.0493(3) Uani 1 1 d . . .
N1 N 1.18602(16) 0.19417(5) 0.76709(14) 0.0471(3) Uani 1 1 d . . .
N2 N 1.4124(2) 0.12350(7) 0.87868(19) 0.0640(4) Uani 1 1 d . . .
N3 N 0.9392(2) 0.25563(8) 0.6570(2) 0.0660(4) Uani 1 1 d . . .
C6 C 1.3597(2) 0.18594(7) 0.83145(18) 0.0502(3) Uani 1 1 d . . .
C7 C 1.4700(3) 0.24370(8) 0.8445(2) 0.0630(4) Uani 1 1 d . . .
C8 C 1.3996(3) 0.30512(8) 0.7923(2) 0.0679(5) Uani 1 1 d . . .
C9 C 1.2239(2) 0.31229(8) 0.7277(2) 0.0613(4) Uani 1 1 d . . .
C10 C 1.1133(2) 0.25539(7) 0.71579(17) 0.0488(3) Uani 1 1 d . . .
O3 O 0.78588(18) 0.11523(6) 1.04722(15) 0.0638(3) Uani 1 1 d . . .
H2 H 0.848(2) 0.1147(8) 0.4044(19) 0.053(4) Uiso 1 1 d . . .
H41 H 0.799(2) -0.0779(8) 0.4950(18) 0.053(4) Uiso 1 1 d . . .
H42 H 0.594(2) -0.0544(8) 0.4894(17) 0.054(4) Uiso 1 1 d . . .
H51 H 0.865(2) -0.0236(8) 0.7413(18) 0.053(4) Uiso 1 1 d . . .
H52 H 0.656(2) 0.0010(8) 0.742(2) 0.063(4) Uiso 1 1 d . . .
H1 H 1.108(2) 0.1584(8) 0.7637(19) 0.057(4) Uiso 1 1 d . . .
H21 H 1.340(3) 0.0818(11) 0.849(3) 0.094(6) Uiso 1 1 d . . .
H22 H 1.522(3) 0.1161(9) 0.931(2) 0.075(6) Uiso 1 1 d . . .
H31 H 0.879(3) 0.2981(10) 0.627(2) 0.081(6) Uiso 1 1 d . . .
H32 H 0.877(2) 0.2180(10) 0.664(2) 0.070(5) Uiso 1 1 d . . .
H7 H 1.588(3) 0.2390(9) 0.883(2) 0.072(5) Uiso 1 1 d . . .
H8 H 1.477(3) 0.3453(10) 0.800(2) 0.087(6) Uiso 1 1 d . . .
H9 H 1.169(2) 0.3563(9) 0.686(2) 0.071(5) Uiso 1 1 d . . .
H301 H 0.779(3) 0.0723(11) 1.106(2) 0.082(6) Uiso 1 1 d . . .
H302 H 0.829(3) 0.1057(10) 0.949(3) 0.092(7) Uiso 1 1 d . . .

loop_
_atom_site_aniso_label
_atom_site_aniso_U_11
_atom_site_aniso_U_22
_atom_site_aniso_U_33
_atom_site_aniso_U_23
_atom_site_aniso_U_13
_atom_site_aniso_U_12
O1 0.0728(7) 0.0509(6) 0.0568(6) -0.0052(5) 0.0077(5) -0.0176(5)
O2 0.0842(8) 0.0538(6) 0.0520(6) -0.0014(5) 0.0011(5) -0.0163(5)
C1 0.0399(7) 0.0390(6) 0.0562(8) 0.0008(6) 0.0065(5) -0.0037(5)
C2 0.0485(7) 0.0378(6) 0.0539(8) 0.0065(6) 0.0062(6) -0.0065(5)
C3 0.0392(7) 0.0419(7) 0.0551(8) 0.0026(6) 0.0031(5) -0.0020(5)
C4 0.0416(7) 0.0365(6) 0.0615(8) 0.0023(6) 0.0029(6) -0.0056(5)
C5 0.0494(8) 0.0432(7) 0.0555(8) 0.0060(6) 0.0064(6) -0.0069(6)
N1 0.0510(7) 0.0363(5) 0.0537(7) -0.0040(5) 0.0029(5) -0.0066(5)
N2 0.0600(9) 0.0471(7) 0.0820(10) -0.0081(6) -0.0128(7) 0.0040(6)
N3 0.0646(9) 0.0455(7) 0.0855(11) 0.0060(7) -0.0095(7) -0.0004(7)
C6 0.0529(8) 0.0449(7) 0.0523(8) -0.0102(6) 0.0018(6) -0.0020(6)
C7 0.0540(10) 0.0563(9) 0.0779(11) -0.0135(8) -0.0005(8) -0.0099(7)
C8 0.0715(11) 0.0488(9) 0.0841(12) -0.0130(8) 0.0097(9) -0.0194(8)
C9 0.0735(11) 0.0374(7) 0.0732(10) -0.0019(7) 0.0081(8) -0.0078(7)
C10 0.0572(9) 0.0392(7) 0.0503(8) -0.0026(5) 0.0067(6) -0.0008(6)
O3 0.0892(9) 0.0494(6) 0.0527(6) -0.0014(5) 0.0045(6) -0.0070(5)

loop_
_atom_type_symbol
_atom_type_description
_atom_type_scat_dispersion_real
_atom_type_scat_dispersion_imag
_atom_type_scat_source
O O 0.0106 0.0060 'International Tables Vol C Tables 4.2.6.8 and 6.1.1.4'
C C 0.0033 0.0016 'International Tables Vol C Tables 4.2.6.8 and 6.1.1.4'
N N 0.0061 0.0033 'International Tables Vol C Tables 4.2.6.8 and 6.1.1.4'
H H 0.0000 0.0000 'International Tables Vol C Tables 4.2.6.8 and 6.1.1.4'

loop_
_geom_angle_atom_site_label_1
_geom_angle_atom_site_label_2
_geom_angle_atom_site_label_3
_geom_angle
_geom_angle_site_symmetry_1
_geom_angle_site_symmetry_3
_geom_angle_publ_flag
O1 C1 C2 127.96(12) . . ?
O1 C1 C5 121.82(13) . . ?
C2 C1 C5 110.21(12) . . ?
C1 C2 C3 110.91(12) . . ?
C1 C2 H2 123.3(9) . . ?
C3 C2 H2 125.7(9) . . ?
O2 C3 C2 128.06(13) . . ?
O2 C3 C4 122.55(12) . . ?
C2 C3 C4 109.39(12) . . ?
C3 C4 C5 104.92(11) . . ?
C3 C4 H41 107.6(9) . . ?
C5 C4 H41 113.2(9) . . ?
C3 C4 H42 109.4(9) . . ?
C5 C4 H42 115.6(8) . . ?
H41 C4 H42 105.9(12) . . ?
C1 C5 C4 104.50(11) . . ?
C1 C5 H51 107.5(9) . . ?
C4 C5 H51 112.1(9) . . ?
C1 C5 H52 111.1(9) . . ?
C4 C5 H52 112.8(9) . . ?
H51 C5 H52 108.6(13) . . ?
C6 N1 C10 123.98(12) . . ?
C6 N1 H1 120.1(10) . . ?
C10 N1 H1 115.8(10) . . ?
C6 N2 H21 123.2(12) . . ?
C6 N2 H22 121.2(12) . . ?
H21 N2 H22 115.4(17) . . ?
C10 N3 H31 120.1(11) . . ?
C10 N3 H32 118.3(12) . . ?
H31 N3 H32 120.7(17) . . ?
N2 C6 N1 117.80(13) . . ?
N2 C6 C7 124.64(15) . . ?
N1 C6 C7 117.56(14) . . ?
C8 C7 C6 119.09(17) . . ?
C8 C7 H7 121.9(12) . . ?
C6 C7 H7 119.0(12) . . ?
C7 C8 C9 122.41(15) . . ?
C7 C8 H8 119.1(12) . . ?
C9 C8 H8 118.5(12) . . ?
C8 C9 C10 118.83(15) . . ?
C8 C9 H9 124.6(11) . . ?
C10 C9 H9 116.6(11) . . ?
N3 C10 N1 117.14(13) . . ?
N3 C10 C9 124.74(14) . . ?
N1 C10 C9 118.13(15) . . ?
H301 O3 H302 107.0(17) . . ?

loop_
_geom_bond_atom_site_label_1
_geom_bond_atom_site_label_2
_geom_bond_distance
_geom_bond_site_symmetry_2
_geom_bond_publ_flag
O1 C1 1.2683(16) . ?
O2 C3 1.2516(17) . ?
C1 C2 1.377(2) . ?
C1 C5 1.5108(18) . ?
C2 C3 1.3967(19) . ?
C2 H2 0.928(16) . ?
C3 C4 1.5105(19) . ?
C4 C5 1.517(2) . ?
C4 H41 0.992(16) . ?
C4 H42 0.990(15) . ?
C5 H51 0.988(15) . ?
C5 H52 1.004(18) . ?
N1 C6 1.3567(19) . ?
N1 C10 1.3663(17) . ?
N1 H1 0.907(17) . ?
N2 C6 1.3317(19) . ?
N2 H21 0.99(2) . ?
N2 H22 0.90(2) . ?
N3 C10 1.337(2) . ?
N3 H31 0.97(2) . ?
N3 H32 0.874(19) . ?
C6 C7 1.395(2) . ?
C7 C8 1.365(3) . ?
C7 H7 0.906(19) . ?
C8 C9 1.369(3) . ?
C8 H8 0.97(2) . ?
C9 C10 1.382(2) . ?
C9 H9 1.003(18) . ?
O3 H301 0.97(2) . ?
O3 H302 0.90(2) . ?

loop_
_cod_related_entry_id
_cod_related_entry_database
_cod_related_entry_code
1 ChemSpider 30652851
